data_4509355
loop_
_publ_author_name
'Hunger, Jens'
'Krautscheid, Harald'
'Sieler, Joachim'

_publ_section_title
;
 Hydrothermal Synthesis and Structure of Coordination Polymers by
 Combination of Bipyrazole and Aromatic Dicarboxylate Ligands
;
_journal_issue 11
_journal_name_full 'Crystal Growth &amp; Design'
_journal_page_first 4613
_journal_paper_doi 10.1021/cg801282r
_journal_volume 9
_journal_year 2009
_chemical_formula_moiety 'C14 H22 Cd N4 O5'
_chemical_formula_sum 'C14 H22 Cd N4 O5'
_chemical_formula_weight 438.76
_chemical_name_systematic
;
catena-((\m~2~-acetato)-(\m~2~-3,3',5,5'-tetramethyl-
4,4'-bipyrazole)-acetato-aqua-cadmium(ii))
;
_space_group_IT_number 14
_symmetry_cell_setting monoclinic
_symmetry_space_group_name_Hall '-P 2ybc'
_symmetry_space_group_name_H-M 'P 1 21/c 1'
_atom_sites_solution_hydrogens geom
_atom_sites_solution_primary direct
_atom_sites_solution_secondary difmap
_audit_creation_method SHELXL-97
_cell_angle_alpha 90.00
_cell_angle_beta 103.723(9)
_cell_angle_gamma 90.00
_cell_formula_units_Z 4
_cell_length_a 10.4707(7)
_cell_length_b 19.842(2)
_cell_length_c 8.8702(8)
_cell_measurement_reflns_used 7994
_cell_measurement_temperature 213(2)
_cell_measurement_theta_max 27.90
_cell_measurement_theta_min 7.80
_cell_volume 1790.3(3)
_computing_cell_refinement 'RECIPE (Stoe & Cie, 2002)'
_computing_data_collection 'EXPOSE (Stoe & Cie, 2002)'
_computing_data_reduction 'INTEGRATE (Stoe & Cie, 2002)'
_computing_molecular_graphics 'DIAMOND (Brandenburg, 1999)'
_computing_publication_material 'SHELXL97 and DIAMOND'
_computing_structure_refinement 'SHELXL97 (Sheldrick, 1997)'
_computing_structure_solution 'SHELXS97 (Sheldrick, 1997)'
_diffrn_ambient_temperature 213(2)
_diffrn_measured_fraction_theta_full 0.995
_diffrn_measured_fraction_theta_max 0.968
_diffrn_measurement_device_type 'Stoe IPDS-I'
_diffrn_measurement_method \w
_diffrn_radiation_monochromator graphite
_diffrn_radiation_source 'fine-focus sealed tube'
_diffrn_radiation_type MoK\a
_diffrn_radiation_wavelength 0.71073
_diffrn_reflns_av_R_equivalents 0.0517
_diffrn_reflns_av_sigmaI/netI 0.0231
_diffrn_reflns_limit_h_max 13
_diffrn_reflns_limit_h_min -13
_diffrn_reflns_limit_k_max 26
_diffrn_reflns_limit_k_min 0
_diffrn_reflns_limit_l_max 11
_diffrn_reflns_limit_l_min 0
_diffrn_reflns_number 19024
_diffrn_reflns_theta_full 27.60
_diffrn_reflns_theta_max 27.90
_diffrn_reflns_theta_min 2.87
_exptl_absorpt_coefficient_mu 1.250
_exptl_absorpt_correction_T_max 0.7613
_exptl_absorpt_correction_T_min 0.6062
_exptl_absorpt_correction_type numerical
_exptl_absorpt_process_details
;
[X-RED32 (Stoe & Cie, 2001);
crystal description using FACEIT (Stoe & Cie, 2002);
optimization using equivalent reflections
(X-SHAPE; Stoe & Cie, 1999)]
;
_exptl_crystal_colour colourless
_exptl_crystal_density_diffrn 1.628
_exptl_crystal_density_method 'not measured'
_exptl_crystal_description prism
_exptl_crystal_F_000 888
_exptl_crystal_size_max 0.58
_exptl_crystal_size_mid 0.38
_exptl_crystal_size_min 0.30
_refine_diff_density_max 0.583
_refine_diff_density_min -0.304
_refine_diff_density_rms 0.080
_refine_ls_extinction_method none
_refine_ls_goodness_of_fit_ref 0.945
_refine_ls_hydrogen_treatment mixed
_refine_ls_matrix_type full
_refine_ls_number_parameters 245
_refine_ls_number_reflns 4135
_refine_ls_number_restraints 0
_refine_ls_restrained_S_all 0.945
_refine_ls_R_factor_all 0.0259
_refine_ls_R_factor_gt 0.0209
_refine_ls_shift/su_max 0.002
_refine_ls_shift/su_mean 0.000
_refine_ls_structure_factor_coef Fsqd
_refine_ls_weighting_details 'calc w=1/[\s^2^(Fo^2^)+(0.0376P)^2^+0.0000P] where P=(Fo^2^+2Fc^2^)/3'
_refine_ls_weighting_scheme calc
_refine_ls_wR_factor_gt 0.0507
_refine_ls_wR_factor_ref 0.0541
_reflns_number_gt 3352
_reflns_number_total 4135
_reflns_threshold_expression >2sigma(I)
_cod_data_source_file cg801282rsup1.cif
_cod_data_source_block 3
_cod_original_sg_symbol_H-M 'P 21/c'
_cod_database_code 4509355

loop_
_symmetry_equiv_pos_as_xyz
'x, y, z'
'-x, y+1/2, -z+1/2'
'-x, -y, -z'
'x, -y-1/2, z-1/2'

loop_
_atom_site_label
_atom_site_type_symbol
_atom_site_fract_x
_atom_site_fract_y
_atom_site_fract_z
_atom_site_U_iso_or_equiv
_atom_site_adp_type
_atom_site_occupancy
_atom_site_symmetry_multiplicity
_atom_site_calc_flag
_atom_site_refinement_flags
C1 C 0.45633(19) 0.17422(10) 0.4287(3) 0.0230(4) Uani 1 1 d .
C2 C 0.52997(19) 0.14902(10) 0.5680(3) 0.0220(4) Uani 1 1 d .
C3 C 0.44261(19) 0.14751(10) 0.6688(3) 0.0217(4) Uani 1 1 d .
C4 C 0.4876(3) 0.18357(13) 0.2747(3) 0.0364(6) Uani 1 1 d .
H4A H 0.4949 0.1430 0.2320 0.055 Uiso 1 1 calc R
H4B H 0.5641 0.2061 0.2870 0.055 Uiso 1 1 calc R
H4C H 0.4228 0.2073 0.2121 0.055 Uiso 1 1 calc R
C5 C 0.4698(2) 0.12623(14) 0.8355(3) 0.0339(5) Uani 1 1 d .
H5A H 0.4228 0.1517 0.8857 0.051 Uiso 1 1 calc R
H5B H 0.5555 0.1313 0.8793 0.051 Uiso 1 1 calc R
H5C H 0.4473 0.0830 0.8410 0.051 Uiso 1 1 calc R
C6 C -0.27348(19) 0.06657(10) 0.6364(3) 0.0240(4) Uani 1 1 d .
C7 C -0.32943(19) 0.13025(10) 0.6024(3) 0.0213(4) Uani 1 1 d .
C8 C -0.22129(19) 0.17376(10) 0.6021(3) 0.0217(4) Uani 1 1 d .
C9 C -0.3342(2) -0.00063(12) 0.6508(4) 0.0421(7) Uani 1 1 d .
H9A H -0.3141 -0.0296 0.581 0.063 Uiso 1 1 calc R
H9B H -0.4229 0.0039 0.632 0.063 Uiso 1 1 calc R
H9C H -0.3025 -0.0170 0.748 0.063 Uiso 1 1 calc R
C10 C -0.2229(2) 0.24829(12) 0.5727(4) 0.0356(6) Uani 1 1 d .
H10A H -0.1700 0.2706 0.6610 0.053 Uiso 1 1 calc R
H10B H -0.3110 0.2645 0.555 0.053 Uiso 1 1 calc R
H10C H -0.1889 0.2571 0.484 0.053 Uiso 1 1 calc R
C11 C 0.1530(2) -0.00322(10) 0.7156(3) 0.0224(4) Uani 1 1 d .
C12 C 0.2642(2) -0.05353(13) 0.7651(4) 0.0447(7) Uani 1 1 d .
H12A H 0.3336 -0.0395 0.734 0.067 Uiso 1 1 calc R
H12B H 0.2391 -0.0932 0.723 0.067 Uiso 1 1 calc R
H12C H 0.2845 -0.0572 0.867 0.067 Uiso 1 1 calc R
C13 C 0.1158(2) 0.18032(9) 1.0064(2) 0.0199(4) Uani 1 1 d .
C14 C 0.0840(4) 0.10616(12) 1.0147(4) 0.0593(10) Uani 1 1 d .
H14A H -0.001 0.1001 0.980 0.089 Uiso 1 1 calc R
H14B H 0.108 0.0924 1.111 0.089 Uiso 1 1 calc R
H14C H 0.126 0.0830 0.957 0.089 Uiso 1 1 calc R
N1 N 0.32417(17) 0.17136(9) 0.5958(2) 0.0246(4) Uani 1 1 d .
N2 N 0.33514(18) 0.18699(9) 0.4498(2) 0.0253(4) Uani 1 1 d .
N3 N -0.10852(16) 0.13853(9) 0.6331(2) 0.0224(4) Uani 1 1 d .
N4 N -0.14283(17) 0.07359(9) 0.6529(2) 0.0236(4) Uani 1 1 d .
O1 O 0.18270(15) 0.05649(7) 0.6942(2) 0.0327(4) Uani 1 1 d .
O2 O 0.03833(15) -0.02517(7) 0.7013(2) 0.0313(4) Uani 1 1 d .
O3 O 0.15021(15) 0.20252(7) 0.88968(17) 0.0235(3) Uani 1 1 d .
O4 O 0.10541(15) 0.28340(7) 0.62143(17) 0.0233(3) Uani 1 1 d .
O5 O 0.02553(18) 0.15534(9) 0.3695(2) 0.0305(4) Uani 1 1 d .
Cd1 Cd 0.109365(13) 0.165590(6) 0.634347(16) 0.01577(5) Uani 1 1 d .
H2N H 0.275(3) 0.2063(14) 0.392(3) 0.032(7) Uiso 1 1 d .
H4N H -0.088(3) 0.0406(15) 0.669(4) 0.045(8) Uiso 1 1 d .
H5D H 0.043(3) 0.1759(14) 0.300(4) 0.032(8) Uiso 1 1 d .
H5E H 0.005(3) 0.1177(19) 0.342(4) 0.058(10) Uiso 1 1 d .

loop_
_atom_site_aniso_label
_atom_site_aniso_U_11
_atom_site_aniso_U_22
_atom_site_aniso_U_33
_atom_site_aniso_U_23
_atom_site_aniso_U_13
_atom_site_aniso_U_12
C1 0.0169(9) 0.0191(9) 0.0352(12) 0.0062(8) 0.0105(9) 0.0014(7)
C2 0.0152(9) 0.0159(9) 0.0345(12) -0.0001(8) 0.0052(8) -0.0006(7)
C3 0.0136(9) 0.0216(9) 0.0310(12) -0.0013(8) 0.0075(8) -0.0024(7)
C4 0.0298(12) 0.0427(14) 0.0402(15) 0.0166(11) 0.0153(11) 0.0106(10)
C5 0.0241(11) 0.0454(14) 0.0326(14) 0.0021(11) 0.0079(10) -0.0032(10)
C6 0.0153(9) 0.0231(10) 0.0329(12) 0.0043(9) 0.0039(8) 0.0003(8)
C7 0.0153(9) 0.0191(9) 0.0292(11) 0.0014(8) 0.0044(8) 0.0006(7)
C8 0.0127(8) 0.0210(10) 0.0313(11) 0.0002(8) 0.0051(8) 0.0000(7)
C9 0.0243(11) 0.0256(11) 0.072(2) 0.0136(12) 0.0027(12) -0.0044(10)
C10 0.0217(11) 0.0211(10) 0.0640(18) 0.0059(11) 0.0101(11) -0.0009(9)
C11 0.0238(9) 0.0179(9) 0.0263(11) -0.0004(8) 0.0073(8) 0.0047(8)
C12 0.0289(12) 0.0259(12) 0.076(2) 0.0060(13) 0.0052(13) 0.0089(10)
C13 0.0247(10) 0.0158(9) 0.0189(10) 0.0005(7) 0.0046(8) -0.0011(7)
C14 0.130(3) 0.0185(12) 0.0380(16) -0.0041(11) 0.0369(19) -0.0181(15)
N1 0.0163(8) 0.0236(9) 0.0348(10) 0.0035(8) 0.0077(7) 0.0006(7)
N2 0.0157(8) 0.0253(9) 0.0356(11) 0.0118(8) 0.0073(8) 0.0061(7)
N3 0.0149(8) 0.0195(8) 0.0329(11) 0.0023(7) 0.0061(7) -0.0002(6)
N4 0.0150(8) 0.0195(8) 0.0362(11) 0.0043(7) 0.0057(8) 0.0023(7)
O1 0.0277(8) 0.0170(7) 0.0542(11) 0.0024(7) 0.0117(8) 0.0008(6)
O2 0.0224(7) 0.0191(7) 0.0528(11) 0.0055(7) 0.0097(7) 0.0009(6)
O3 0.0319(8) 0.0212(7) 0.0191(8) -0.0018(6) 0.0096(6) -0.0063(6)
O4 0.0350(8) 0.0165(6) 0.0214(8) 0.0014(6) 0.0130(7) 0.0017(6)
O5 0.0434(10) 0.0258(9) 0.0220(8) -0.0008(7) 0.0071(7) -0.0147(7)
Cd1 0.01282(7) 0.01547(7) 0.01989(8) -0.00180(6) 0.00561(5) -0.00094(5)

loop_
_atom_type_symbol
_atom_type_description
_atom_type_scat_dispersion_real
_atom_type_scat_dispersion_imag
_atom_type_scat_source
C C 0.0033 0.0016 'International Tables Vol C Tables 4.2.6.8 and 6.1.1.4'
H H 0.0000 0.0000 'International Tables Vol C Tables 4.2.6.8 and 6.1.1.4'
N N 0.0061 0.0033 'International Tables Vol C Tables 4.2.6.8 and 6.1.1.4'
O O 0.0106 0.0060 'International Tables Vol C Tables 4.2.6.8 and 6.1.1.4'
Cd Cd -0.8075 1.2024 'International Tables Vol C Tables 4.2.6.8 and 6.1.1.4'

loop_
_geom_angle_atom_site_label_1
_geom_angle_atom_site_label_2
_geom_angle_atom_site_label_3
_geom_angle
_geom_angle_site_symmetry_1
_geom_angle_site_symmetry_3
N2 C1 C2 106.7(2) . .
N2 C1 C4 121.5(2) . .
C2 C1 C4 131.7(2) . .
C1 C2 C3 105.27(18) . .
C1 C2 C7 126.2(2) . 1_655
C3 C2 C7 128.5(2) . 1_655
N1 C3 C2 110.3(2) . .
N1 C3 C5 120.9(2) . .
C2 C3 C5 128.76(19) . .
N4 C6 C7 107.05(18) . .
N4 C6 C9 121.60(19) . .
C7 C6 C9 131.33(19) . .
C6 C7 C8 104.83(17) . .
C6 C7 C2 128.26(18) . 1_455
C8 C7 C2 126.87(18) . 1_455
N3 C8 C7 110.17(17) . .
N3 C8 C10 121.44(18) . .
C7 C8 C10 128.39(18) . .
O1 C11 O2 125.42(19) . .
O1 C11 C12 117.80(19) . .
O2 C11 C12 116.8(2) . .
O3 C13 O4 123.96(18) . 4_566
O3 C13 C14 119.4(2) . .
O4 C13 C14 116.6(2) 4_566 .
C3 N1 N2 105.21(18) . .
C3 N1 Cd1 135.84(16) . .
N2 N1 Cd1 116.59(13) . .
C1 N2 N1 112.51(18) . .
C8 N3 N4 105.85(16) . .
C8 N3 Cd1 133.62(14) . .
N4 N3 Cd1 120.24(12) . .
C6 N4 N3 112.10(17) . .
C11 O1 Cd1 147.08(14) . .
C13 O3 Cd1 132.22(13) . .
C13 O4 Cd1 126.82(13) 4_565 .
O5 Cd1 O1 100.14(7) . .
O5 Cd1 O3 162.95(6) . .
O1 Cd1 O3 95.56(6) . .
O5 Cd1 O4 92.29(6) . .
O1 Cd1 O4 161.06(6) . .
O3 Cd1 O4 74.31(5) . .
O5 Cd1 N3 80.83(7) . .
O1 Cd1 N3 93.23(6) . .
O3 Cd1 N3 91.76(6) . .
O4 Cd1 N3 102.88(6) . .
O5 Cd1 N1 90.12(7) . .
O1 Cd1 N1 78.63(6) . .
O3 Cd1 N1 99.50(6) . .
O4 Cd1 N1 87.18(6) . .
N3 Cd1 N1 166.64(6) . .

loop_
_geom_bond_atom_site_label_1
_geom_bond_atom_site_label_2
_geom_bond_distance
_geom_bond_site_symmetry_2
C1 N2 1.350(3) .
C1 C2 1.385(3) .
C1 C4 1.490(4) .
C2 C3 1.423(3) .
C2 C7 1.479(3) 1_655
C3 N1 1.342(3) .
C3 C5 1.499(3) .
C6 N4 1.348(3) .
C6 C7 1.395(3) .
C6 C9 1.496(3) .
C7 C8 1.424(3) .
C8 N3 1.343(3) .
C8 C10 1.501(3) .
C11 O1 1.251(3) .
C11 O2 1.255(3) .
C11 C12 1.517(3) .
C13 O3 1.254(3) .
C13 O4 1.275(2) 4_566
C13 C14 1.515(3) .
N1 N2 1.363(3) .
N1 Cd1 2.3567(18) .
N3 N4 1.360(2) .
N3 Cd1 2.3412(17) .
O1 Cd1 2.3161(15) .
O3 Cd1 2.3216(15) .
O4 Cd1 2.3404(14) .
O5 Cd1 2.3139(17) .
